data_4518571
loop_
_publ_author_name
'Gou, Xue-Ya'
'Li, Yuke'
'Luan, Yu-Yong'
'Shi, Wei-Yu'
'Wang, Cui-Tian'
'An, Yang'
'Zhang, Bo-Sheng'
'Liang, Yong-Min'

_publ_section_title
;
 Ruthenium-Catalyzed Radical Cyclization/meta-Selective C--H Alkylation of
 Arenes via \s-Activation Strategy
;
_journal_issue 7
_journal_name_full 'ACS Catalysis'
_journal_page_first 4263
_journal_page_last 4270
_journal_paper_doi 10.1021/acscatal.1c00359
_journal_volume 11
_journal_year 2021
_chemical_formula_moiety 'C27 H30 N4 O3'
_chemical_formula_sum 'C27 H30 N4 O3'
_chemical_formula_weight 458.55
_space_group_crystal_system triclinic
_space_group_IT_number 2
_space_group_name_Hall '-P 1'
_space_group_name_H-M_alt 'P -1'
_atom_sites_solution_hydrogens geom
_atom_sites_solution_primary direct
_audit_creation_date 2021-01-05
_audit_creation_method
;
Olex2 1.3
(compiled 2020.11.12 svn.r5f609507 for OlexSys, GUI svn.r6226)
;
_cell_angle_alpha 82.853(13)
_cell_angle_beta 85.165(12)
_cell_angle_gamma 89.890(12)
_cell_formula_units_Z 2
_cell_length_a 5.8360(7)
_cell_length_b 10.2615(16)
_cell_length_c 21.051(3)
_cell_measurement_reflns_used 2273
_cell_measurement_temperature 291.51(10)
_cell_measurement_theta_max 68.6120
_cell_measurement_theta_min 2.1170
_cell_volume 1246.4(3)
_computing_cell_refinement 'CrysAlisPro 1.171.40.84a (Rigaku OD, 2020)'
_computing_data_collection 'CrysAlisPro 1.171.40.84a (Rigaku OD, 2020)'
_computing_data_reduction 'CrysAlisPro 1.171.40.84a (Rigaku OD, 2020)'
_computing_molecular_graphics 'Olex2 1.3 (Dolomanov et al., 2009)'
_computing_publication_material 'Olex2 1.3 (Dolomanov et al., 2009)'
_computing_structure_refinement 'SHELXL 2018/3 (Sheldrick, 2015)'
_computing_structure_solution 'SHELXS  (Sheldrick, 2008)'
_diffrn_ambient_environment air
_diffrn_ambient_temperature 291.51(10)
_diffrn_detector 'Hybrid Pixel Array Detector'
_diffrn_detector_area_resol_mean 10.0000
_diffrn_detector_type HyPix
_diffrn_measured_fraction_theta_full 0.994
_diffrn_measured_fraction_theta_max 0.928
_diffrn_measurement_details
;
List of Runs (angles in degrees, time in seconds):

  # Type    Start    End  Width  t~exp~   \w     \q     \k     \f   Frames
--------------------------------------------------------------------------
  1  \w     33.00  81.00   1.00    0.50    --   43.05  28.00  -3.00   48
  2  \w     97.00 122.00   1.00    0.50    --   43.05  28.00  -3.00   25
  3  \w    110.00 175.00   1.00    2.00    --  109.26  28.00  -3.00   65
  4  \w     81.00 119.00   1.00    0.50    --   43.05 179.00 -30.00   38
  5  \w     76.00 163.00   1.00    2.00    --  109.26 125.00 -90.00   87
  6  \w     42.00  78.00   1.00    0.50    --   43.05 179.00 -30.00   36
  7  \w    -36.00  36.00   1.00    0.50    --  -43.05  28.00  -3.00   72
  8  \w    -36.00  18.00   1.00    0.50    --   43.05 -28.00-164.00   54
  9  \w     72.00 111.00   1.00    2.00    --  109.26-125.00 -90.00   39
 10  \w     72.00 105.00   1.00    2.00    --  109.26 -94.00 -60.00   33
 11  \w     36.00  68.00   1.00    2.00    --  109.26 -61.00   0.00   32
 12  \w     40.00  66.00   1.00    2.00    --  109.26 -61.00 -30.00   26
 13  \w     39.00  97.00   1.00    2.00    --  109.26 -94.00-180.00   58
 14  \w    -61.00 -18.00   1.00    0.50    --  -43.05 -28.00-164.00   43
 15  \w    -32.00  27.00   1.00    0.50    --   43.05 -37.00 150.00   59
 16  \w     84.00 110.00   1.00    2.00    --  109.26-125.00 150.00   26
 17  \w     56.00 120.00   1.00    0.50    --   43.05-179.00 150.00   64
 18  \w    -50.00 -25.00   1.00    2.00    -- -100.00  45.00-150.00   25
 19  \w    -70.00 -37.00   1.00    2.00    -- -100.00 139.00-136.58   33
 20  \w    -53.00 -24.00   1.00    2.00    -- -100.00  45.00   0.00   29
 21  \w    -54.00 -24.00   1.00    2.00    -- -100.00  45.00  60.00   30
 22  \w    -53.00 -24.00   1.00    2.00    -- -100.00  45.00 120.00   29
 23  \w    -54.00 -29.00   1.00    2.00    -- -100.00  45.00 150.00   25
 24  \w    -63.00 -35.00   1.00    2.00    -- -100.00  61.00 120.00   28
 25  \w    -74.00 -41.00   1.00    2.00    -- -100.00  61.00  60.00   33
 26  \w    -56.00 -26.00   1.00    2.00    -- -100.00  61.00   0.00   30
 27  \w   -104.00 -52.00   1.00    2.00    -- -100.00 125.00 -90.00   52
 28  \w   -122.00 -93.00   1.00    2.00    -- -100.00 139.00-136.58   29
 29  \w   -112.00 -76.00   1.00    2.00    -- -100.00 125.00   0.00   36
 30  \w   -102.00 -44.00   1.00    2.00    -- -100.00 125.00  30.00   58
 31  \w   -112.00 -81.00   1.00    2.00    -- -100.00 125.00 150.00   31
 32  \w   -170.00-119.00   1.00    2.00    -- -100.00 -28.00-164.00   51
 33  \w   -166.00 -83.00   1.00    2.00    -- -100.00-125.00   0.00   83
 34  \w   -118.00 -88.00   1.00    2.00    -- -100.00 -94.00  90.00   30
 35  \w   -146.00 -90.00   1.00    2.00    -- -100.00-125.00 120.00   56
 36  \w   -157.00 -82.00   1.00    2.00    -- -100.00-125.00 150.00   75
 37  \w   -174.00-121.00   1.00    2.00    -- -100.00 -94.00  90.00   53
;
_diffrn_measurement_device 'four-circle diffractometer'
_diffrn_measurement_device_type 'ROD, Synergy Custom system, HyPix'
_diffrn_measurement_method '\w scans'
_diffrn_orient_matrix_type 'CrysAlisPro convention (1999,Acta A55,543-557)'
_diffrn_orient_matrix_UB_11 0.2565290000
_diffrn_orient_matrix_UB_12 0.0375337000
_diffrn_orient_matrix_UB_13 -0.0025989000
_diffrn_orient_matrix_UB_21 -0.0653583000
_diffrn_orient_matrix_UB_22 0.1274561000
_diffrn_orient_matrix_UB_23 0.0285508000
_diffrn_orient_matrix_UB_31 0.0125606000
_diffrn_orient_matrix_UB_32 -0.0724464000
_diffrn_orient_matrix_UB_33 0.0681701000
_diffrn_radiation_monochromator mirror
_diffrn_radiation_probe x-ray
_diffrn_radiation_type 'Cu K\a'
_diffrn_radiation_wavelength 1.54184
_diffrn_reflns_av_R_equivalents 0.0538
_diffrn_reflns_av_unetI/netI 0.0742
_diffrn_reflns_Laue_measured_fraction_full 0.994
_diffrn_reflns_Laue_measured_fraction_max 0.928
_diffrn_reflns_limit_h_max 7
_diffrn_reflns_limit_h_min -7
_diffrn_reflns_limit_k_max 10
_diffrn_reflns_limit_k_min -12
_diffrn_reflns_limit_l_max 26
_diffrn_reflns_limit_l_min -22
_diffrn_reflns_number 11995
_diffrn_reflns_point_group_measured_fraction_full 0.994
_diffrn_reflns_point_group_measured_fraction_max 0.928
_diffrn_reflns_theta_full 67.684
_diffrn_reflns_theta_max 75.843
_diffrn_reflns_theta_min 2.123
_diffrn_source 'Rotating-anode X-ray tube'
_diffrn_source_type 'Rigaku (Cu) X-ray Source'
_exptl_absorpt_coefficient_mu 0.650
_exptl_absorpt_correction_T_max 1.00000
_exptl_absorpt_correction_T_min 0.45459
_exptl_absorpt_correction_type multi-scan
_exptl_absorpt_process_details
;
CrysAlisPro 1.171.40.84a (Rigaku Oxford Diffraction, 2020)
Empirical absorption correction using spherical harmonics,
implemented in SCALE3 ABSPACK scaling algorithm.
;
_exptl_crystal_colour 'clear light colourless'
_exptl_crystal_colour_lustre clear
_exptl_crystal_colour_modifier light
_exptl_crystal_colour_primary colourless
_exptl_crystal_density_diffrn 1.222
_exptl_crystal_description block
_exptl_crystal_F_000 488
_exptl_crystal_size_max 0.04
_exptl_crystal_size_mid 0.01
_exptl_crystal_size_min 0.01
_refine_diff_density_max 0.172
_refine_diff_density_min -0.142
_refine_diff_density_rms 0.037
_refine_ls_extinction_method none
_refine_ls_goodness_of_fit_ref 1.101
_refine_ls_hydrogen_treatment constr
_refine_ls_matrix_type full
_refine_ls_number_parameters 330
_refine_ls_number_reflns 4811
_refine_ls_number_restraints 24
_refine_ls_restrained_S_all 1.114
_refine_ls_R_factor_all 0.1103
_refine_ls_R_factor_gt 0.0723
_refine_ls_shift/su_max 0.000
_refine_ls_shift/su_mean 0.000
_refine_ls_structure_factor_coef Fsqd
_refine_ls_weighting_details 'w=1/[\s^2^(Fo^2^)+(0.0725P)^2^+0.1652P] where P=(Fo^2^+2Fc^2^)/3'
_refine_ls_weighting_scheme calc
_refine_ls_wR_factor_gt 0.1730
_refine_ls_wR_factor_ref 0.1947
_reflns_Friedel_coverage 0.000
_reflns_number_gt 3211
_reflns_number_total 4811
_reflns_threshold_expression 'I > 2\s(I)'
_cod_data_source_file cs1c00359_si_002.cif
_cod_data_source_block gouxy_1004
_cod_depositor_comments 'Adding full bibliography for 4518571--4518573.cif.'
_cod_database_code 4518571
_shelx_shelxl_version_number 2018/3
_shelx_space_group_comment
;
The symmetry employed for this shelxl refinement is uniquely defined
by the following loop, which should always be used as a source of
symmetry information in preference to the above space-group names.
They are only intended as comments.
;
_shelx_estimated_absorpt_t_max 0.994
_shelx_estimated_absorpt_t_min 0.974
_reflns_odcompleteness_completeness 99.53
_reflns_odcompleteness_iscentric 1
_reflns_odcompleteness_theta 66.97
_olex2_refinement_description
;
1. Fixed Uiso
 At 1.2 times of:
  All C(H) groups, All C(H,H) groups, All N(H) groups
 At 1.5 times of:
  All C(H,H,H) groups
2. Uiso/Uaniso restraints and constraints
Uanis(C26B) \\sim Ueq, Uanis(C26) \\sim Ueq, Uanis(C27) \\sim Ueq, Uanis(C27B)
\\sim Ueq: with sigma of 0.01 and sigma for terminal atoms of 0.02
3. Others
 Fixed Sof: C26(0.6) H26A(0.6) H26B(0.6) C27(0.6) H27A(0.6) H27B(0.6)
 H27C(0.6) C26B(0.4) H26C(0.4) H26D(0.4) C27B(0.4) H27D(0.4) H27E(0.4) H27F(0.4)
4.a Ternary CH refined with riding coordinates:
 C12(H12), C13(H13)
4.b Secondary CH2 refined with riding coordinates:
 C16(H16A,H16B), C26(H26A,H26B), C26B(H26C,H26D)
4.c Aromatic/amide H refined with riding coordinates:
 N1(H1), C2(H2), C3(H3), C5(H5), C6(H6), C8(H8), C10(H10), C18(H18), C19(H19),
 C20(H20), C21(H21), C22(H22)
4.d Idealised Me refined as rotating group:
 C11(H11A,H11B,H11C), C23(H23A,H23B,H23C), C24(H24A,H24B,H24C), C27(H27A,H27B,
 H27C), C27B(H27D,H27E,H27F)
;
_olex2_submission_special_instructions 'No special instructions were received'
_oxdiff_exptl_absorpt_empirical_details
;
Empirical correction (ABSPACK) includes:
- Absorption correction using spherical harmonics
- Frame scaling
;
_oxdiff_exptl_absorpt_empirical_full_max 4.338
_oxdiff_exptl_absorpt_empirical_full_min 0.493

loop_
_space_group_symop_operation_xyz
'x, y, z'
'-x, -y, -z'

loop_
_atom_site_label
_atom_site_type_symbol
_atom_site_fract_x
_atom_site_fract_y
_atom_site_fract_z
_atom_site_U_iso_or_equiv
_atom_site_adp_type
_atom_site_occupancy
_atom_site_site_symmetry_order
_atom_site_calc_flag
_atom_site_refinement_flags_posn
_atom_site_refinement_flags_adp
_atom_site_refinement_flags_occupancy
_atom_site_disorder_assembly
_atom_site_disorder_group
O1 O -0.3080(5) 1.2768(2) 0.12206(11) 0.1024(9) Uani 1 1 d . . . . .
O2 O 0.3063(4) 0.8149(2) 0.14172(11) 0.0913(7) Uani 1 1 d . . . . .
O3 O 0.0727(5) 0.7002(3) 0.09081(12) 0.1058(8) Uani 1 1 d . . . . .
N1 N -0.1555(4) 0.5048(2) 0.41870(10) 0.0724(7) Uani 1 1 d . . . . .
H1 H -0.046825 0.525532 0.440836 0.087 Uiso 1 1 calc R U . . .
N2 N -0.4806(5) 0.3741(3) 0.42084(13) 0.0913(8) Uani 1 1 d . . . . .
N3 N -0.2467(5) 0.3580(3) 0.50763(12) 0.0850(8) Uani 1 1 d . . . . .
N4 N -0.3859(4) 1.1180(2) 0.20852(10) 0.0676(6) Uani 1 1 d . . . . .
C1 C -0.1159(4) 0.7266(3) 0.23608(12) 0.0591(6) Uani 1 1 d . . . . .
C2 C -0.3031(5) 0.6473(3) 0.25632(13) 0.0698(7) Uani 1 1 d . . . . .
H2 H -0.419383 0.643981 0.228931 0.084 Uiso 1 1 calc R U . . .
C3 C -0.3266(5) 0.5721(3) 0.31580(13) 0.0709(8) Uani 1 1 d . . . . .
H3 H -0.456920 0.519979 0.327974 0.085 Uiso 1 1 calc R U . . .
C4 C -0.1538(5) 0.5750(3) 0.35725(12) 0.0615(7) Uani 1 1 d . . . . .
C5 C 0.0375(5) 0.6529(3) 0.33668(13) 0.0723(8) Uani 1 1 d . . . . .
H5 H 0.155682 0.654969 0.363545 0.087 Uiso 1 1 calc R U . . .
C6 C 0.0574(5) 0.7275(3) 0.27750(13) 0.0707(7) Uani 1 1 d . . . . .
H6 H 0.188230 0.779019 0.265027 0.085 Uiso 1 1 calc R U . . .
C7 C -0.3021(5) 0.4086(3) 0.44932(13) 0.0658(7) Uani 1 1 d . . . . .
C8 C -0.6142(7) 0.2785(4) 0.45347(17) 0.1004(12) Uani 1 1 d . . . . .
H8 H -0.741572 0.252119 0.434397 0.120 Uiso 1 1 calc R U . . .
C9 C -0.5762(6) 0.2172(3) 0.51288(15) 0.0826(9) Uani 1 1 d . . . . .
C10 C -0.3874(7) 0.2636(4) 0.53714(16) 0.0933(11) Uani 1 1 d . . . . .
H10 H -0.354166 0.225944 0.577805 0.112 Uiso 1 1 calc R U . . .
C11 C -0.7330(8) 0.1106(4) 0.5489(2) 0.1127(13) Uani 1 1 d . . . . .
H11A H -0.832840 0.079505 0.520019 0.169 Uiso 1 1 calc R U . . .
H11B H -0.823515 0.145544 0.583028 0.169 Uiso 1 1 calc R U . . .
H11C H -0.642029 0.039239 0.566688 0.169 Uiso 1 1 calc R U . . .
C12 C -0.0992(5) 0.8143(3) 0.17141(12) 0.0612(6) Uani 1 1 d . . . . .
H12 H -0.231032 0.794578 0.148208 0.073 Uiso 1 1 calc R U . . .
C13 C -0.1101(5) 0.9592(3) 0.18195(12) 0.0613(6) Uani 1 1 d . . . . .
H13 H 0.026653 0.980072 0.202886 0.074 Uiso 1 1 calc R U . . .
C14 C -0.1294(5) 1.0632(3) 0.12280(12) 0.0630(7) Uani 1 1 d . . . . .
C15 C -0.2789(5) 1.1677(3) 0.14985(13) 0.0716(8) Uani 1 1 d . . . . .
C16 C -0.3228(5) 0.9826(3) 0.22684(12) 0.0656(7) Uani 1 1 d . . . . .
H16A H -0.446956 0.923387 0.221324 0.079 Uiso 1 1 calc R U . . .
H16B H -0.287184 0.969053 0.271352 0.079 Uiso 1 1 calc R U . . .
C17 C -0.5732(5) 1.1732(3) 0.24274(13) 0.0686(7) Uani 1 1 d . . . . .
C18 C -0.6389(7) 1.3019(3) 0.22764(17) 0.0952(11) Uani 1 1 d . . . . .
H18 H -0.550997 1.357562 0.196751 0.114 Uiso 1 1 calc R U . . .
C19 C -0.8363(9) 1.3479(4) 0.2586(2) 0.1139(14) Uani 1 1 d . . . . .
H19 H -0.879863 1.434485 0.247739 0.137 Uiso 1 1 calc R U . . .
C20 C -0.9678(7) 1.2700(4) 0.30447(19) 0.1060(12) Uani 1 1 d . . . . .
H20 H -1.101334 1.301977 0.324099 0.127 Uiso 1 1 calc R U . . .
C21 C -0.9006(6) 1.1443(4) 0.32115(17) 0.0937(10) Uani 1 1 d . . . . .
H21 H -0.987010 1.090448 0.353143 0.112 Uiso 1 1 calc R U . . .
C22 C -0.7047(6) 1.0960(3) 0.29090(14) 0.0795(8) Uani 1 1 d . . . . .
H22 H -0.660509 1.010026 0.303135 0.095 Uiso 1 1 calc R U . . .
C23 C 0.1020(5) 1.1232(3) 0.09485(15) 0.0814(9) Uani 1 1 d . . . . .
H23A H 0.175374 1.160020 0.127740 0.122 Uiso 1 1 calc R U . . .
H23B H 0.078321 1.190943 0.060337 0.122 Uiso 1 1 calc R U . . .
H23C H 0.197891 1.056256 0.078892 0.122 Uiso 1 1 calc R U . . .
C24 C -0.2558(5) 1.0133(3) 0.06996(13) 0.0736(8) Uani 1 1 d . . . . .
H24A H -0.163256 0.949184 0.050459 0.110 Uiso 1 1 calc R U . . .
H24B H -0.284151 1.085445 0.038037 0.110 Uiso 1 1 calc R U . . .
H24C H -0.399457 0.973905 0.088122 0.110 Uiso 1 1 calc R U . . .
C25 C 0.1161(5) 0.7791(3) 0.13340(13) 0.0675(7) Uani 1 1 d . . . . .
C26 C 0.283(3) 0.6616(12) 0.0504(5) 0.111(3) Uani 0.6 1 d . U P A 1
H26A H 0.247842 0.652621 0.006949 0.133 Uiso 0.6 1 calc R U P A 1
H26B H 0.407335 0.724745 0.049027 0.133 Uiso 0.6 1 calc R U P A 1
C27 C 0.340(2) 0.5344(12) 0.0855(4) 0.170(5) Uani 0.6 1 d . U P A 1
H27A H 0.436747 0.486107 0.057729 0.255 Uiso 0.6 1 calc R U P A 1
H27B H 0.200774 0.485291 0.099303 0.255 Uiso 0.6 1 calc R U P A 1
H27C H 0.418760 0.548587 0.122221 0.255 Uiso 0.6 1 calc R U P A 1
C26B C 0.253(3) 0.6187(17) 0.0672(9) 0.105(5) Uani 0.4 1 d . U P A 2
H26C H 0.348302 0.589999 0.101772 0.126 Uiso 0.4 1 calc R U P A 2
H26D H 0.348703 0.670424 0.033410 0.126 Uiso 0.4 1 calc R U P A 2
C27B C 0.167(3) 0.5045(13) 0.0424(8) 0.151(5) Uani 0.4 1 d . U P A 2
H27D H 0.052157 0.530973 0.013485 0.226 Uiso 0.4 1 calc R U P A 2
H27E H 0.101029 0.443495 0.077341 0.226 Uiso 0.4 1 calc R U P A 2
H27F H 0.291693 0.463400 0.019836 0.226 Uiso 0.4 1 calc R U P A 2

loop_
_atom_site_aniso_label
_atom_site_aniso_U_11
_atom_site_aniso_U_22
_atom_site_aniso_U_33
_atom_site_aniso_U_23
_atom_site_aniso_U_13
_atom_site_aniso_U_12
O1 0.122(2) 0.0744(14) 0.0978(15) 0.0186(12) 0.0225(14) 0.0273(14)
O2 0.0649(14) 0.1011(16) 0.1049(15) -0.0104(13) 0.0070(12) 0.0063(12)
O3 0.0980(18) 0.119(2) 0.1085(16) -0.0497(15) -0.0057(14) 0.0296(15)
N1 0.0705(15) 0.0796(15) 0.0648(12) 0.0054(12) -0.0121(11) -0.0050(12)
N2 0.093(2) 0.098(2) 0.0796(15) 0.0059(15) -0.0147(15) -0.0250(16)
N3 0.0932(19) 0.0883(18) 0.0692(14) 0.0115(13) -0.0136(13) -0.0163(15)
N4 0.0713(15) 0.0622(13) 0.0665(12) -0.0040(10) 0.0037(11) 0.0113(11)
C1 0.0542(15) 0.0574(14) 0.0649(14) -0.0047(12) -0.0046(11) 0.0091(12)
C2 0.0565(16) 0.0750(18) 0.0756(16) 0.0056(14) -0.0139(13) 0.0026(14)
C3 0.0555(15) 0.0767(18) 0.0759(16) 0.0083(14) -0.0055(13) -0.0004(13)
C4 0.0614(16) 0.0599(14) 0.0617(13) -0.0046(12) -0.0016(12) 0.0082(12)
C5 0.0668(18) 0.0806(19) 0.0693(16) -0.0008(14) -0.0179(13) -0.0056(15)
C6 0.0632(17) 0.0716(17) 0.0746(16) 0.0040(14) -0.0089(13) -0.0064(14)
C7 0.0685(18) 0.0647(16) 0.0637(15) -0.0081(13) -0.0026(13) 0.0020(14)
C8 0.098(3) 0.110(3) 0.091(2) 0.002(2) -0.0152(19) -0.031(2)
C9 0.088(2) 0.080(2) 0.0763(18) -0.0050(16) 0.0033(16) -0.0127(17)
C10 0.113(3) 0.090(2) 0.0728(18) 0.0079(17) -0.0098(19) -0.017(2)
C11 0.115(3) 0.107(3) 0.109(3) 0.004(2) 0.010(2) -0.028(2)
C12 0.0572(15) 0.0650(15) 0.0597(13) -0.0019(12) -0.0052(11) 0.0054(12)
C13 0.0571(15) 0.0654(15) 0.0601(13) -0.0046(12) -0.0027(11) 0.0061(12)
C14 0.0581(15) 0.0647(15) 0.0631(14) 0.0016(12) -0.0018(12) 0.0035(12)
C15 0.0773(19) 0.0636(17) 0.0700(15) 0.0025(14) 0.0006(14) 0.0073(14)
C16 0.0678(17) 0.0641(15) 0.0624(14) -0.0009(12) -0.0010(12) 0.0086(13)
C17 0.0731(18) 0.0672(16) 0.0680(15) -0.0192(13) -0.0048(13) 0.0069(14)
C18 0.116(3) 0.0717(19) 0.095(2) -0.0162(17) 0.0150(19) 0.0214(19)
C19 0.137(4) 0.087(2) 0.116(3) -0.022(2) 0.013(3) 0.039(3)
C20 0.101(3) 0.111(3) 0.107(3) -0.037(2) 0.019(2) 0.023(2)
C21 0.090(2) 0.099(3) 0.092(2) -0.0289(19) 0.0195(18) -0.001(2)
C22 0.085(2) 0.0754(18) 0.0779(17) -0.0184(15) 0.0078(16) 0.0035(16)
C23 0.0695(19) 0.085(2) 0.0839(18) 0.0080(16) 0.0018(15) -0.0008(16)
C24 0.0711(18) 0.0816(19) 0.0653(15) 0.0022(14) -0.0063(13) 0.0093(15)
C25 0.0652(19) 0.0687(17) 0.0663(15) -0.0013(13) -0.0033(13) 0.0105(14)
C26 0.139(7) 0.105(7) 0.083(4) -0.008(4) 0.015(5) 0.048(5)
C27 0.236(11) 0.146(8) 0.121(6) 0.000(6) 0.004(7) 0.097(9)
C26B 0.105(7) 0.087(8) 0.115(9) -0.018(7) 0.038(7) 0.006(6)
C27B 0.160(11) 0.103(7) 0.196(12) -0.073(8) 0.026(10) -0.001(7)

loop_
_atom_type_symbol
_atom_type_description
_atom_type_scat_dispersion_real
_atom_type_scat_dispersion_imag
_atom_type_scat_source
C C 0.0181 0.0091 'International Tables Vol C Tables 4.2.6.8 and 6.1.1.4'
H H 0.0000 0.0000 'International Tables Vol C Tables 4.2.6.8 and 6.1.1.4'
N N 0.0311 0.0180 'International Tables Vol C Tables 4.2.6.8 and 6.1.1.4'
O O 0.0492 0.0322 'International Tables Vol C Tables 4.2.6.8 and 6.1.1.4'

loop_
_geom_angle_atom_site_label_1
_geom_angle_atom_site_label_2
_geom_angle_atom_site_label_3
_geom_angle
_geom_angle_site_symmetry_1
_geom_angle_site_symmetry_3
_geom_angle_publ_flag
C25 O3 C26 114.4(6) . . ?
C25 O3 C26B 119.4(9) . . ?
C4 N1 H1 114.8 . . ?
C7 N1 H1 114.8 . . ?
C7 N1 C4 130.5(3) . . ?
C7 N2 C8 116.1(3) . . ?
C10 N3 C7 114.7(3) . . ?
C15 N4 C16 111.7(2) . . ?
C15 N4 C17 127.1(2) . . ?
C17 N4 C16 119.8(2) . . ?
C2 C1 C6 117.3(2) . . ?
C2 C1 C12 121.8(2) . . ?
C6 C1 C12 120.8(2) . . ?
C1 C2 H2 118.6 . . ?
C1 C2 C3 122.7(3) . . ?
C3 C2 H2 118.6 . . ?
C2 C3 H3 120.2 . . ?
C2 C3 C4 119.5(3) . . ?
C4 C3 H3 120.2 . . ?
C3 C4 N1 125.6(3) . . ?
C5 C4 N1 116.4(2) . . ?
C5 C4 C3 118.1(2) . . ?
C4 C5 H5 119.2 . . ?
C6 C5 C4 121.6(3) . . ?
C6 C5 H5 119.2 . . ?
C1 C6 H6 119.6 . . ?
C5 C6 C1 120.7(3) . . ?
C5 C6 H6 119.6 . . ?
N2 C7 N1 119.6(2) . . ?
N2 C7 N3 125.8(3) . . ?
N3 C7 N1 114.7(3) . . ?
N2 C8 H8 117.8 . . ?
N2 C8 C9 124.3(4) . . ?
C9 C8 H8 117.8 . . ?
C8 C9 C11 123.0(4) . . ?
C10 C9 C8 113.5(3) . . ?
C10 C9 C11 123.5(3) . . ?
N3 C10 C9 125.6(3) . . ?
N3 C10 H10 117.2 . . ?
C9 C10 H10 117.2 . . ?
C9 C11 H11A 109.5 . . ?
C9 C11 H11B 109.5 . . ?
C9 C11 H11C 109.5 . . ?
H11A C11 H11B 109.5 . . ?
H11A C11 H11C 109.5 . . ?
H11B C11 H11C 109.5 . . ?
C1 C12 H12 108.3 . . ?
C13 C12 C1 110.3(2) . . ?
C13 C12 H12 108.3 . . ?
C25 C12 C1 108.0(2) . . ?
C25 C12 H12 108.3 . . ?
C25 C12 C13 113.6(2) . . ?
C12 C13 H13 108.1 . . ?
C12 C13 C14 118.2(2) . . ?
C12 C13 C16 109.8(2) . . ?
C14 C13 H13 108.1 . . ?
C16 C13 H13 108.1 . . ?
C16 C13 C14 104.0(2) . . ?
C15 C14 C13 103.0(2) . . ?
C15 C14 C23 109.6(3) . . ?
C15 C14 C24 107.1(2) . . ?
C23 C14 C13 113.2(2) . . ?
C24 C14 C13 113.5(2) . . ?
C24 C14 C23 110.0(2) . . ?
O1 C15 N4 125.4(3) . . ?
O1 C15 C14 124.7(3) . . ?
N4 C15 C14 109.8(2) . . ?
N4 C16 C13 105.3(2) . . ?
N4 C16 H16A 110.7 . . ?
N4 C16 H16B 110.7 . . ?
C13 C16 H16A 110.7 . . ?
C13 C16 H16B 110.7 . . ?
H16A C16 H16B 108.8 . . ?
C18 C17 N4 122.1(3) . . ?
C18 C17 C22 117.8(3) . . ?
C22 C17 N4 120.1(3) . . ?
C17 C18 H18 120.1 . . ?
C17 C18 C19 119.8(4) . . ?
C19 C18 H18 120.1 . . ?
C18 C19 H19 119.1 . . ?
C20 C19 C18 121.8(4) . . ?
C20 C19 H19 119.1 . . ?
C19 C20 H20 120.6 . . ?
C19 C20 C21 118.8(3) . . ?
C21 C20 H20 120.6 . . ?
C20 C21 H21 119.7 . . ?
C20 C21 C22 120.5(4) . . ?
C22 C21 H21 119.7 . . ?
C17 C22 H22 119.4 . . ?
C21 C22 C17 121.2(3) . . ?
C21 C22 H22 119.4 . . ?
C14 C23 H23A 109.5 . . ?
C14 C23 H23B 109.5 . . ?
C14 C23 H23C 109.5 . . ?
H23A C23 H23B 109.5 . . ?
H23A C23 H23C 109.5 . . ?
H23B C23 H23C 109.5 . . ?
C14 C24 H24A 109.5 . . ?
C14 C24 H24B 109.5 . . ?
C14 C24 H24C 109.5 . . ?
H24A C24 H24B 109.5 . . ?
H24A C24 H24C 109.5 . . ?
H24B C24 H24C 109.5 . . ?
O2 C25 O3 123.8(3) . . ?
O2 C25 C12 124.5(3) . . ?
O3 C25 C12 111.7(3) . . ?
O3 C26 H26A 111.4 . . ?
O3 C26 H26B 111.4 . . ?
H26A C26 H26B 109.3 . . ?
C27 C26 O3 101.6(8) . . ?
C27 C26 H26A 111.4 . . ?
C27 C26 H26B 111.4 . . ?
C26 C27 H27A 109.5 . . ?
C26 C27 H27B 109.5 . . ?
C26 C27 H27C 109.5 . . ?
H27A C27 H27B 109.5 . . ?
H27A C27 H27C 109.5 . . ?
H27B C27 H27C 109.5 . . ?
O3 C26B H26C 109.0 . . ?
O3 C26B H26D 109.0 . . ?
O3 C26B C27B 113.1(15) . . ?
H26C C26B H26D 107.8 . . ?
C27B C26B H26C 109.0 . . ?
C27B C26B H26D 109.0 . . ?
C26B C27B H27D 109.5 . . ?
C26B C27B H27E 109.5 . . ?
C26B C27B H27F 109.5 . . ?
H27D C27B H27E 109.5 . . ?
H27D C27B H27F 109.5 . . ?
H27E C27B H27F 109.5 . . ?

loop_
_geom_bond_atom_site_label_1
_geom_bond_atom_site_label_2
_geom_bond_distance
_geom_bond_site_symmetry_2
_geom_bond_publ_flag
O1 C15 1.215(3) . ?
O2 C25 1.203(4) . ?
O3 C25 1.321(4) . ?
O3 C26 1.514(13) . ?
O3 C26B 1.436(19) . ?
N1 H1 0.8600 . ?
N1 C4 1.399(3) . ?
N1 C7 1.369(4) . ?
N2 C7 1.315(4) . ?
N2 C8 1.337(5) . ?
N3 C7 1.337(4) . ?
N3 C10 1.329(4) . ?
N4 C15 1.375(4) . ?
N4 C16 1.450(3) . ?
N4 C17 1.415(4) . ?
C1 C2 1.369(4) . ?
C1 C6 1.391(4) . ?
C1 C12 1.532(3) . ?
C2 H2 0.9300 . ?
C2 C3 1.383(4) . ?
C3 H3 0.9300 . ?
C3 C4 1.391(4) . ?
C4 C5 1.382(4) . ?
C5 H5 0.9300 . ?
C5 C6 1.375(4) . ?
C6 H6 0.9300 . ?
C8 H8 0.9300 . ?
C8 C9 1.364(5) . ?
C9 C10 1.364(5) . ?
C9 C11 1.513(5) . ?
C10 H10 0.9300 . ?
C11 H11A 0.9600 . ?
C11 H11B 0.9600 . ?
C11 H11C 0.9600 . ?
C12 H12 0.9800 . ?
C12 C13 1.531(4) . ?
C12 C25 1.500(4) . ?
C13 H13 0.9800 . ?
C13 C14 1.547(3) . ?
C13 C16 1.532(4) . ?
C14 C15 1.517(4) . ?
C14 C23 1.526(4) . ?
C14 C24 1.524(4) . ?
C16 H16A 0.9700 . ?
C16 H16B 0.9700 . ?
C17 C18 1.380(4) . ?
C17 C22 1.384(4) . ?
C18 H18 0.9300 . ?
C18 C19 1.387(5) . ?
C19 H19 0.9300 . ?
C19 C20 1.358(6) . ?
C20 H20 0.9300 . ?
C20 C21 1.359(5) . ?
C21 H21 0.9300 . ?
C21 C22 1.383(5) . ?
C22 H22 0.9300 . ?
C23 H23A 0.9600 . ?
C23 H23B 0.9600 . ?
C23 H23C 0.9600 . ?
C24 H24A 0.9600 . ?
C24 H24B 0.9600 . ?
C24 H24C 0.9600 . ?
C26 H26A 0.9700 . ?
C26 H26B 0.9700 . ?
C26 C27 1.468(13) . ?
C27 H27A 0.9600 . ?
C27 H27B 0.9600 . ?
C27 H27C 0.9600 . ?
C26B H26C 0.9700 . ?
C26B H26D 0.9700 . ?
C26B C27B 1.45(2) . ?
C27B H27D 0.9600 . ?
C27B H27E 0.9600 . ?
C27B H27F 0.9600 . ?

loop_
_geom_torsion_atom_site_label_1
_geom_torsion_atom_site_label_2
_geom_torsion_atom_site_label_3
_geom_torsion_atom_site_label_4
_geom_torsion
_geom_torsion_site_symmetry_1
_geom_torsion_site_symmetry_2
_geom_torsion_site_symmetry_3
_geom_torsion_site_symmetry_4
_geom_torsion_publ_flag
N1 C4 C5 C6 -179.3(3) . . . . ?
N2 C8 C9 C10 0.7(6) . . . . ?
N2 C8 C9 C11 179.1(4) . . . . ?
N4 C17 C18 C19 174.0(4) . . . . ?
N4 C17 C22 C21 -174.2(3) . . . . ?
C1 C2 C3 C4 -0.5(5) . . . . ?
C1 C12 C13 C14 -171.8(2) . . . . ?
C1 C12 C13 C16 -52.7(3) . . . . ?
C1 C12 C25 O2 -78.5(3) . . . . ?
C1 C12 C25 O3 99.5(3) . . . . ?
C2 C1 C6 C5 -1.1(4) . . . . ?
C2 C1 C12 C13 112.2(3) . . . . ?
C2 C1 C12 C25 -123.1(3) . . . . ?
C2 C3 C4 N1 179.6(3) . . . . ?
C2 C3 C4 C5 -0.7(4) . . . . ?
C3 C4 C5 C6 0.9(4) . . . . ?
C4 N1 C7 N2 -3.2(5) . . . . ?
C4 N1 C7 N3 177.1(3) . . . . ?
C4 C5 C6 C1 -0.1(5) . . . . ?
C6 C1 C2 C3 1.3(4) . . . . ?
C6 C1 C12 C13 -66.0(3) . . . . ?
C6 C1 C12 C25 58.8(3) . . . . ?
C7 N1 C4 C3 8.9(5) . . . . ?
C7 N1 C4 C5 -170.8(3) . . . . ?
C7 N2 C8 C9 0.1(6) . . . . ?
C7 N3 C10 C9 -0.1(6) . . . . ?
C8 N2 C7 N1 179.3(3) . . . . ?
C8 N2 C7 N3 -1.1(5) . . . . ?
C8 C9 C10 N3 -0.7(6) . . . . ?
C10 N3 C7 N1 -179.3(3) . . . . ?
C10 N3 C7 N2 1.1(5) . . . . ?
C11 C9 C10 N3 -179.1(4) . . . . ?
C12 C1 C2 C3 -176.9(3) . . . . ?
C12 C1 C6 C5 177.2(3) . . . . ?
C12 C13 C14 C15 145.5(3) . . . . ?
C12 C13 C14 C23 -96.2(3) . . . . ?
C12 C13 C14 C24 30.2(3) . . . . ?
C12 C13 C16 N4 -151.2(2) . . . . ?
C13 C12 C25 O2 44.2(4) . . . . ?
C13 C12 C25 O3 -137.9(3) . . . . ?
C13 C14 C15 O1 167.9(3) . . . . ?
C13 C14 C15 N4 -15.5(3) . . . . ?
C14 C13 C16 N4 -23.8(3) . . . . ?
C15 N4 C16 C13 15.1(3) . . . . ?
C15 N4 C17 C18 -15.5(5) . . . . ?
C15 N4 C17 C22 161.1(3) . . . . ?
C16 N4 C15 O1 177.0(3) . . . . ?
C16 N4 C15 C14 0.5(4) . . . . ?
C16 N4 C17 C18 179.4(3) . . . . ?
C16 N4 C17 C22 -4.1(4) . . . . ?
C16 C13 C14 C15 23.5(3) . . . . ?
C16 C13 C14 C23 141.8(3) . . . . ?
C16 C13 C14 C24 -91.9(3) . . . . ?
C17 N4 C15 O1 10.9(5) . . . . ?
C17 N4 C15 C14 -165.7(3) . . . . ?
C17 N4 C16 C13 -177.6(2) . . . . ?
C17 C18 C19 C20 0.7(7) . . . . ?
C18 C17 C22 C21 2.5(5) . . . . ?
C18 C19 C20 C21 1.4(7) . . . . ?
C19 C20 C21 C22 -1.5(7) . . . . ?
C20 C21 C22 C17 -0.5(6) . . . . ?
C22 C17 C18 C19 -2.6(6) . . . . ?
C23 C14 C15 O1 47.1(4) . . . . ?
C23 C14 C15 N4 -136.3(3) . . . . ?
C24 C14 C15 O1 -72.2(4) . . . . ?
C24 C14 C15 N4 104.4(3) . . . . ?
C25 O3 C26 C27 96.0(10) . . . . ?
C25 O3 C26B C27B 157.0(13) . . . . ?
C25 C12 C13 C14 66.8(3) . . . . ?
C25 C12 C13 C16 -174.2(2) . . . . ?
C26 O3 C25 O2 -2.4(6) . . . . ?
C26 O3 C25 C12 179.6(5) . . . . ?
C26B O3 C25 O2 20.7(9) . . . . ?
C26B O3 C25 C12 -157.2(8) . . . . ?
